data_2011528
loop_
_publ_author_name
'Kansikas, Jarno'
'Sipil\"a, Kaija'

_publ_section_title
;(1<i>S</i>,2<i>R</i>,2'<i>S</i>)- and
 (1<i>S</i>,2<i>S</i>,2'<i>S</i>)-1-phenyl-2-phenylthio-2-(tetrahydropyran-2'-ylthio)ethanol
 diastereoisomers at 193K
;
_journal_issue 11
_journal_name_full 'Acta Crystallographica Section C'
_journal_page_first 1383
_journal_page_last 1385
_journal_paper_doi 10.1107/S0108270100011161
_journal_volume 56
_journal_year 2000
_chemical_formula_sum 'C19 H22 O2 S2'
_chemical_formula_weight 346.49
_chemical_name_systematic
;
 ?
;
_space_group_IT_number 19
_symmetry_cell_setting orthorhombic
_symmetry_space_group_name_Hall 'P 2ac 2ab'
_symmetry_space_group_name_H-M 'P 21 21 21'
_audit_creation_method SHELXL-97
_cell_angle_alpha 90.00
_cell_angle_beta 90.00
_cell_angle_gamma 90.00
_cell_formula_units_Z 4
_cell_length_a 5.3170(11)
_cell_length_b 16.642(3)
_cell_length_c 19.998(4)
_cell_measurement_reflns_used 25
_cell_measurement_temperature 193(2)
_cell_measurement_theta_max 10
_cell_measurement_theta_min 4
_cell_volume 1769.5(6)
_computing_cell_refinement 'AFC7S Software'
_computing_data_collection 'AFC7S Software (Molecular Structure Corporation, 1996)'
_computing_data_reduction 'TEXSAN (Molecular Structure Corporation, 1993)'
_computing_molecular_graphics 'SHELXTL  (Bruker, 1997)'
_computing_publication_material SHELXL97
_computing_structure_refinement 'SHELXL97 (Sheldrick, 1997)'
_computing_structure_solution 'SHELXS97 (Sheldrick, 1990)'
_diffrn_ambient_temperature 193(2)
_diffrn_measured_fraction_theta_full .960
_diffrn_measured_fraction_theta_max .960
_diffrn_measurement_device_type 'Rigaku AFC7S'
_diffrn_measurement_method \w/2\q
_diffrn_radiation_monochromator graphite
_diffrn_radiation_source 'fine-focus sealed tube'
_diffrn_radiation_type MoK\a
_diffrn_radiation_wavelength .71073
_diffrn_reflns_av_R_equivalents .0000
_diffrn_reflns_av_sigmaI/netI .0326
_diffrn_reflns_limit_h_max 6
_diffrn_reflns_limit_h_min 0
_diffrn_reflns_limit_k_max 20
_diffrn_reflns_limit_k_min 0
_diffrn_reflns_limit_l_max 24
_diffrn_reflns_limit_l_min 0
_diffrn_reflns_number 2057
_diffrn_reflns_theta_full 26.45
_diffrn_reflns_theta_max 26.45
_diffrn_reflns_theta_min 2.65
_diffrn_standards_decay_% none
_diffrn_standards_interval_count 100
_diffrn_standards_number 3
_exptl_absorpt_coefficient_mu .308
_exptl_absorpt_correction_type none
_exptl_crystal_colour Colourless
_exptl_crystal_density_diffrn 1.301
_exptl_crystal_density_method 'not measured'
_exptl_crystal_description Prismatic
_exptl_crystal_F_000 736
_exptl_crystal_size_max .31
_exptl_crystal_size_mid .22
_exptl_crystal_size_min .16
_refine_diff_density_max .287
_refine_diff_density_min -.216
_refine_ls_abs_structure_details 'Flack (1983)'
_refine_ls_abs_structure_Flack .22(13)
_refine_ls_extinction_method none
_refine_ls_goodness_of_fit_ref 1.030
_refine_ls_hydrogen_treatment constr
_refine_ls_matrix_type full
_refine_ls_number_parameters 208
_refine_ls_number_reflns 2057
_refine_ls_number_restraints 0
_refine_ls_restrained_S_all 1.030
_refine_ls_R_factor_all .0470
_refine_ls_R_factor_gt .0405
_refine_ls_shift/su_max <0.001
_refine_ls_shift/su_mean .000
_refine_ls_structure_factor_coef Fsqd
_refine_ls_weighting_scheme
;
calc w = 1/[\s^2^(Fo^2^)+(0.0549P)^2^+0.7649P]
where P=(Fo^2^+2Fc^2^)/3'
;
_refine_ls_wR_factor_ref .1050
_reflns_number_gt 1850
_reflns_number_total 2057
_reflns_threshold_expression I>2\s(I)
_cod_data_source_file os1121.cif
_cod_data_source_block I
_cod_depositor_comments
;
The following automatic conversions were performed:
'_symmetry_cell_setting' value 'Orthorhombic' changed to 'orthorhombic'
according to '/home/saulius/struct/CIF-dictionaries/cif_core.dic'
dictionary named 'cif_core.dic' version 2.4.1 from 2010-06-29.

Automatic conversion script
Id: cif_fix_enum 1527 2010-12-29 10:47:43Z saulius 

The following automatic conversions were performed:

'_symmetry_cell_setting' value 'Orthorhombic' changed to
'orthorhombic' according to
/home/saulius/struct/CIF-dictionaries/cif_core.dic dictionary named
'cif_core.dic' version 2.4.1 from 2010-06-29.

Automatic conversion script
Id: cif_fix_values 1715 2011-07-08 13:25:40Z adriana 
;
_cod_original_sg_symbol_H-M P2~1~2~1~2~1~
_cod_database_code 2011528
_cod_database_fobs_code 2011528

loop_
_symmetry_equiv_pos_as_xyz
'x, y, z'
'-x+1/2, -y, z+1/2'
'-x, y+1/2, -z+1/2'
'x+1/2, -y+1/2, -z'

loop_
_atom_site_label
_atom_site_fract_x
_atom_site_fract_y
_atom_site_fract_z
_atom_site_U_iso_or_equiv
_atom_site_adp_type
_atom_site_calc_flag
_atom_site_refinement_flags
_atom_site_occupancy
_atom_site_disorder_assembly
_atom_site_disorder_group
_atom_site_type_symbol
S1 1.26462(17) .47735(5) .00516(4) .0363(2) Uani d . 1 . . S
S2 .88768(19) .60495(5) .04884(4) .0384(2) Uani d . 1 . . S
O1 .7835(7) .48305(15) .15859(12) .0597(9) Uani d . 1 . . O
H1A .8064 .5303 .1721 .090 Uiso calc R 1 . . H
O2 1.0779(6) .63379(14) .16727(12) .0482(7) Uani d . 1 . . O
C1 .9723(6) .49922(18) .04820(15) .0304(7) Uani d . 1 . . C
H1B .8363 .4705 .0232 .036 Uiso calc R 1 . . H
C2 .9880(8) .45946(19) .11838(15) .0366(8) Uani d . 1 . . C
H2A 1.1479 .4766 .1405 .044 Uiso calc R 1 . . H
C3 1.1852(6) .50034(18) -.07910(14) .0308(7) Uani d . 1 . . C
C4 1.3445(8) .5496(2) -.11490(17) .0402(8) Uani d . 1 . . C
H4A 1.4859 .5735 -.0938 .048 Uiso calc R 1 . . H
C5 1.2957(9) .5638(2) -.18224(19) .0496(10) Uani d . 1 . . C
H5A 1.4079 .5962 -.2076 .060 Uiso calc R 1 . . H
C6 1.0872(8) .5315(2) -.21240(16) .0439(9) Uani d . 1 . . C
H6A 1.0522 .5428 -.2580 .053 Uiso calc R 1 . . H
C7 .9292(8) .4827(2) -.17626(17) .0437(9) Uani d . 1 . . C
H7A .7846 .4603 -.1970 .052 Uiso calc R 1 . . H
C8 .9795(7) .4658(2) -.10961(16) .0392(8) Uani d . 1 . . C
H8A .8728 .4307 -.0852 .047 Uiso calc R 1 . . H
C9 .9842(7) .36797(19) .11338(16) .0351(8) Uani d . 1 . . C
C10 .7932(8) .3282(2) .0798(2) .0482(10) Uani d . 1 . . C
H10A .6619 .3578 .0591 .058 Uiso calc R 1 . . H
C11 .7943(9) .2447(2) .0765(2) .0530(10) Uani d . 1 . . C
H11A .6658 .2176 .0524 .064 Uiso calc R 1 . . H
C12 .9786(8) .2013(2) .1076(2) .0481(10) Uani d . 1 . . C
H12A .9745 .1442 .1063 .058 Uiso calc R 1 . . H
C13 1.1693(9) .2400(2) .1406(2) .0536(11) Uani d . 1 . . C
H13A 1.2992 .2098 .1615 .064 Uiso calc R 1 . . H
C14 1.1722(8) .3240(2) .14358(17) .0427(9) Uani d . 1 . . C
H14A 1.3043 .3509 .1665 .051 Uiso calc R 1 . . H
C15 1.1346(8) .6476(2) .09864(17) .0384(8) Uani d . 1 . . C
H15A 1.2974 .6208 .0873 .046 Uiso calc R 1 . . H
C16 1.1559(9) .7374(2) .08451(18) .0495(10) Uani d . 1 . . C
H16A 1.2022 .7460 .0371 .059 Uiso calc R 1 . . H
H16B .9918 .7638 .0927 .059 Uiso calc R 1 . . H
C17 1.3556(10) .7739(2) .1299(2) .0594(11) Uani d . 1 . . C
H17A 1.5233 .7537 .1166 .071 Uiso calc R 1 . . H
H17B 1.3556 .8331 .1245 .071 Uiso calc R 1 . . H
C18 1.3075(11) .7532(2) .2021(2) .0634(13) Uani d . 1 . . C
H18A 1.1539 .7810 .2178 .076 Uiso calc R 1 . . H
H18B 1.4505 .7715 .2299 .076 Uiso calc R 1 . . H
C19 1.2748(12) .6630(2) .2097(2) .0631(14) Uani d . 1 . . C
H19A 1.4344 .6357 .1982 .076 Uiso calc R 1 . . H
H19B 1.2344 .6503 .2568 .076 Uiso calc R 1 . . H

loop_
_atom_site_aniso_label
_atom_site_aniso_U_11
_atom_site_aniso_U_22
_atom_site_aniso_U_33
_atom_site_aniso_U_12
_atom_site_aniso_U_13
_atom_site_aniso_U_23
S1 .0327(4) .0421(4) .0340(4) .0067(4) .0005(4) .0015(4)
S2 .0409(5) .0312(4) .0431(4) .0064(4) -.0027(4) .0017(3)
O1 .089(2) .0382(13) .0519(14) .0061(18) .0324(17) .0001(12)
O2 .072(2) .0333(12) .0394(12) -.0010(15) .0013(15) -.0010(10)
C1 .0284(16) .0301(15) .0327(15) .0046(14) .0016(14) -.0008(13)
C2 .050(2) .0276(16) .0323(15) .0022(17) .0043(17) .0010(13)
C3 .0342(18) .0276(14) .0306(14) .0073(14) .0028(13) -.0019(12)
C4 .039(2) .0384(18) .0428(17) -.0074(17) .0002(17) -.0015(15)
C5 .059(3) .043(2) .0464(18) -.006(2) .010(2) .0096(16)
C6 .054(2) .0451(19) .0325(15) .004(2) -.0005(18) .0005(15)
C7 .045(2) .048(2) .0381(16) -.003(2) -.0038(17) -.0099(16)
C8 .040(2) .0385(18) .0396(17) -.0101(17) .0044(17) -.0017(14)
C9 .043(2) .0299(16) .0326(15) -.0017(16) .0030(16) .0008(13)
C10 .039(2) .0381(19) .067(2) .0046(19) -.008(2) .0081(17)
C11 .045(2) .043(2) .072(2) -.008(2) -.007(2) -.0025(18)
C12 .052(2) .0294(17) .063(2) .0003(18) .002(2) -.0012(17)
C13 .062(3) .0367(19) .062(2) .007(2) -.008(2) .0010(18)
C14 .052(3) .0338(17) .0424(17) -.0026(18) -.0079(19) -.0009(14)
C15 .041(2) .0314(16) .0426(17) .0022(17) .0024(18) .0012(14)
C16 .061(3) .0361(18) .051(2) -.006(2) -.004(2) .0064(16)
C17 .057(3) .039(2) .082(3) -.001(2) -.014(3) -.002(2)
C18 .082(4) .040(2) .069(3) -.001(2) -.021(3) -.0125(19)
C19 .097(4) .039(2) .053(2) .010(3) -.022(3) -.0084(17)

loop_
_atom_type_symbol
_atom_type_description
_atom_type_scat_dispersion_real
_atom_type_scat_dispersion_imag
_atom_type_scat_source
C C .0033 .0016 'International Tables Vol C Tables 4.2.6.8 and 6.1.1.4'
H H .0000 .0000 'International Tables Vol C Tables 4.2.6.8 and 6.1.1.4'
O O .0106 .0060 'International Tables Vol C Tables 4.2.6.8 and 6.1.1.4'
S S .1246 .1234 'International Tables Vol C Tables 4.2.6.8 and 6.1.1.4'

loop_
_geom_angle_atom_site_label_1
_geom_angle_atom_site_label_2
_geom_angle_atom_site_label_3
_geom_angle
_geom_angle_publ_flag
C3 S1 C1 101.71(15) yes
C15 S2 C1 101.86(16) yes
C15 O2 C19 111.2(3) yes
C2 C1 S1 107.3(2) yes
C2 C1 S2 114.8(2) yes
S1 C1 S2 114.20(17) yes
O1 C2 C9 107.8(3) ?
O1 C2 C1 110.8(3) yes
C9 C2 C1 111.4(3) ?
C8 C3 C4 120.4(3) ?
C8 C3 S1 121.2(3) ?
C4 C3 S1 118.3(3) ?
C3 C4 C5 119.3(4) ?
C6 C5 C4 120.6(4) ?
C5 C6 C7 119.6(3) ?
C6 C7 C8 120.5(4) ?
C3 C8 C7 119.6(3) ?
C14 C9 C10 119.4(3) ?
C14 C9 C2 119.4(3) ?
C10 C9 C2 121.2(3) ?
C9 C10 C11 119.8(4) ?
C12 C11 C10 120.6(4) ?
C11 C12 C13 120.1(4) ?
C12 C13 C14 119.9(4) ?
C9 C14 C13 120.2(4) ?
O2 C15 C16 110.6(3) ?
O2 C15 S2 108.4(3) yes
C16 C15 S2 109.8(3) ?
C17 C16 C15 109.4(3) ?
C18 C17 C16 111.2(4) ?
C17 C18 C19 110.0(3) ?
O2 C19 C18 111.1(4) ?

loop_
_geom_bond_atom_site_label_1
_geom_bond_atom_site_label_2
_geom_bond_site_symmetry_2
_geom_bond_distance
_geom_bond_publ_flag
S1 C3 . 1.779(3) yes
S1 C1 . 1.814(3) yes
S2 C15 . 1.794(4) yes
S2 C1 . 1.816(3) yes
O1 C2 . 1.408(5) yes
O2 C15 . 1.424(4) yes
O2 C19 . 1.433(5) yes
C1 C2 . 1.554(4) yes
C2 C9 . 1.526(4) ?
C3 C8 . 1.378(5) ?
C3 C4 . 1.379(5) ?
C4 C5 . 1.392(5) ?
C5 C6 . 1.372(6) ?
C6 C7 . 1.374(5) ?
C7 C8 . 1.388(5) ?
C9 C14 . 1.378(5) ?
C9 C10 . 1.386(5) ?
C10 C11 . 1.391(5) ?
C11 C12 . 1.367(6) ?
C12 C13 . 1.371(6) ?
C13 C14 . 1.400(5) ?
C15 C16 . 1.525(5) ?
C16 C17 . 1.523(6) ?
C17 C18 . 1.508(6) ?
C18 C19 . 1.518(5) ?

loop_
_geom_hbond_atom_site_label_D
_geom_hbond_atom_site_label_H
_geom_hbond_atom_site_label_A
_geom_hbond_distance_DH
_geom_hbond_distance_HA
_geom_hbond_distance_DA
_geom_hbond_angle_DHA
O1 H1A O2 .84 2.25 2.962(4) 142.7

loop_
_geom_torsion_atom_site_label_1
_geom_torsion_atom_site_label_2
_geom_torsion_atom_site_label_3
_geom_torsion_atom_site_label_4
_geom_torsion
_geom_torsion_publ_flag
C3 S1 C1 C2 164.2(2) yes
C3 S1 C1 S2 -67.4(2) yes
C15 S2 C1 C2 58.9(3) yes
C15 S2 C1 S1 -65.6(2) yes
S1 C1 C2 O1 171.7(2) yes
S2 C1 C2 O1 43.6(4) yes
S1 C1 C2 C9 -68.3(3) yes
S2 C1 C2 C9 163.6(3) yes
C1 S1 C3 C8 -54.0(3) ?
C1 S1 C3 C4 130.3(3) ?
C8 C3 C4 C5 -.2(5) ?
S1 C3 C4 C5 175.5(3) ?
C3 C4 C5 C6 2.1(6) ?
C4 C5 C6 C7 -2.0(6) ?
C5 C6 C7 C8 -.1(6) ?
C4 C3 C8 C7 -1.8(5) ?
S1 C3 C8 C7 -177.4(3) ?
C6 C7 C8 C3 2.0(6) ?
O1 C2 C9 C14 -111.8(4) ?
C1 C2 C9 C14 126.4(4) ?
O1 C2 C9 C10 67.3(4) ?
C1 C2 C9 C10 -54.5(5) ?
C14 C9 C10 C11 -.5(6) ?
C2 C9 C10 C11 -179.6(4) ?
C9 C10 C11 C12 1.7(7) ?
C10 C11 C12 C13 -2.1(6) ?
C11 C12 C13 C14 1.3(6) ?
C10 C9 C14 C13 -.4(6) ?
C2 C9 C14 C13 178.8(3) ?
C12 C13 C14 C9 .0(6) ?
C19 O2 C15 C16 -62.4(4) ?
C19 O2 C15 S2 177.2(2) ?
C1 S2 C15 O2 -80.0(3) yes
C1 S2 C15 C16 159.1(3) yes
O2 C15 C16 C17 57.1(5) ?
S2 C15 C16 C17 176.8(3) ?
C15 C16 C17 C18 -52.5(5) ?
C16 C17 C18 C19 52.1(6) ?
C15 O2 C19 C18 61.9(5) ?
C17 C18 C19 O2 -56.1(6) ?

loop_
_cod_related_entry_id
_cod_related_entry_database
_cod_related_entry_code
1 ChemSpider 21182302
